data_4348256
loop_
_publ_author_name
'Deblitz, Raik'
'Hrib, Cristian G.'
'Blaurock, Steffen'
'Jones, Peter G.'
'Plenikowski, Georg'
'Edelmann, Frank T.'

_publ_section_title
;
 Explosive Werner-type cobalt(iii) complexes
;
_journal_issue 8
_journal_name_full 'Inorg. Chem. Front.'
_journal_page_first 621
_journal_paper_doi 10.1039/C4QI00094C
_journal_volume 1
_journal_year 2014
_chemical_formula_sum 'C2 H24 Co2 N22 O8'
_chemical_formula_weight 602.29
_space_group_IT_number 2
_space_group_name_Hall '-P 1'
_space_group_name_H-M_alt 'P -1'
_symmetry_cell_setting triclinic
_symmetry_space_group_name_H-M 'P -1'
_atom_sites_solution_hydrogens geom
_atom_sites_solution_primary direct
_atom_sites_solution_secondary difmap
_audit_creation_method SHELXL-97
_cell_angle_alpha 96.49(3)
_cell_angle_beta 105.79(3)
_cell_angle_gamma 95.10(3)
_cell_formula_units_Z 1
_cell_length_a 7.1228(14)
_cell_length_b 7.3402(15)
_cell_length_c 10.138(2)
_cell_measurement_reflns_used 13740
_cell_measurement_temperature 133(2)
_cell_measurement_theta_max 29.56
_cell_measurement_theta_min 2.11
_cell_volume 502.8(2)
_computing_cell_refinement 'STOE X-AREA'
_computing_data_collection 'STOE X-AREA'
_computing_data_reduction 'STOE X-RED'
_computing_molecular_graphics 'Bruker SHELXTL'
_computing_publication_material 'Bruker SHELXTL'
_computing_structure_refinement 'SHELXL-97 (Sheldrick, 1997)'
_computing_structure_solution 'SHELXS-97 (Sheldrick, 1990)'
_diffrn_ambient_temperature 133(2)
_diffrn_detector_area_resol_mean 6.67
_diffrn_measured_fraction_theta_full 0.984
_diffrn_measured_fraction_theta_max 0.985
_diffrn_measurement_device_type 'STOE IPDS 2T'
_diffrn_measurement_method 'rotation method'
_diffrn_radiation_monochromator 'plane graphite'
_diffrn_radiation_source 'fine-focus sealed tube'
_diffrn_radiation_type 'Mo K\a'
_diffrn_radiation_wavelength 0.71073
_diffrn_reflns_av_R_equivalents 0.0566
_diffrn_reflns_av_sigmaI/netI 0.0417
_diffrn_reflns_limit_h_max 8
_diffrn_reflns_limit_h_min -9
_diffrn_reflns_limit_k_max 9
_diffrn_reflns_limit_k_min -9
_diffrn_reflns_limit_l_max 13
_diffrn_reflns_limit_l_min -13
_diffrn_reflns_number 5276
_diffrn_reflns_theta_full 28.00
_diffrn_reflns_theta_max 28.28
_diffrn_reflns_theta_min 2.11
_exptl_absorpt_coefficient_mu 1.740
_exptl_absorpt_correction_T_max 0.2628
_exptl_absorpt_correction_T_min 0.2428
_exptl_absorpt_correction_type sphere
_exptl_absorpt_process_details
;
Interpolation using  Int.Tab. Vol. C (1992) p. 523,Tab. 6.3.3.3
for values of muR in the range 0-2.5, and Int.Tab. Vol.II (1959)
p.302; Table 5.3.6 B for muR in the range 2.6-10.0.
The interpolation procedure of C.W.Dwiggins Jr (Acta Cryst.(1975)
A31,146-148) is used with some modification.
;
_exptl_crystal_colour yellow
_exptl_crystal_density_diffrn 1.989
_exptl_crystal_density_method 'not measured'
_exptl_crystal_description plate
_exptl_crystal_F_000 308
_exptl_crystal_size_max 0.60
_exptl_crystal_size_mid 0.30
_exptl_crystal_size_min 0.05
_refine_diff_density_max 1.106
_refine_diff_density_min -0.805
_refine_diff_density_rms 0.095
_refine_ls_extinction_method none
_refine_ls_goodness_of_fit_ref 1.094
_refine_ls_hydrogen_treatment mixed
_refine_ls_matrix_type full
_refine_ls_number_parameters 202
_refine_ls_number_reflns 2457
_refine_ls_number_restraints 0
_refine_ls_restrained_S_all 1.094
_refine_ls_R_factor_all 0.0348
_refine_ls_R_factor_gt 0.0325
_refine_ls_shift/su_max 0.003
_refine_ls_shift/su_mean 0.000
_refine_ls_structure_factor_coef Fsqd
_refine_ls_weighting_details 'calc w=1/[\s^2^(Fo^2^)+(0.0552P)^2^+0.1665P] where P=(Fo^2^+2Fc^2^)/3'
_refine_ls_weighting_scheme calc
_refine_ls_wR_factor_gt 0.0860
_refine_ls_wR_factor_ref 0.0875
_reflns_number_gt 2323
_reflns_number_total 2457
_reflns_threshold_expression >2sigma(I)
_cod_data_source_file c4qi00094c2.cif
_cod_data_source_block ip99
_cod_original_cell_volume 502.79(17)
_cod_database_code 4348256

loop_
_symmetry_equiv_pos_as_xyz
'x, y, z'
'-x, -y, -z'

loop_
_atom_site_label
_atom_site_type_symbol
_atom_site_fract_x
_atom_site_fract_y
_atom_site_fract_z
_atom_site_U_iso_or_equiv
_atom_site_adp_type
_atom_site_occupancy
_atom_site_symmetry_multiplicity
_atom_site_calc_flag
C1 C 0.4562(2) 0.3438(2) 0.84800(18) 0.0121(3) Uani 1 1 d
Co Co 0.02924(3) 0.25279(3) 0.25520(2) 0.00811(11) Uani 1 1 d
O1 O -0.0433(2) 0.2865(2) 0.51116(13) 0.0168(3) Uani 1 1 d
O2 O -0.27739(19) 0.3627(2) 0.35163(14) 0.0166(3) Uani 1 1 d
O3 O 0.3340(2) 0.1555(2) 0.15056(14) 0.0183(3) Uani 1 1 d
O4 O 0.0810(2) 0.20591(19) -0.00626(13) 0.0163(3) Uani 1 1 d
N1 N 0.4228(2) 0.4647(2) 0.95465(15) 0.0132(3) Uani 1 1 d
N2 N 0.3059(2) 0.2393(2) 0.75434(15) 0.0147(3) Uani 1 1 d
N3 N 0.3870(2) 0.1522(2) 0.66448(17) 0.0176(3) Uani 1 1 d
N4 N 0.5794(2) 0.2046(2) 0.70443(18) 0.0195(3) Uani 1 1 d
N5 N 0.6278(2) 0.3259(2) 0.82132(17) 0.0179(3) Uani 1 1 d
N6 N -0.1153(2) 0.3061(2) 0.38851(15) 0.0115(3) Uani 1 1 d
N7 N 0.1648(2) 0.1990(2) 0.11691(15) 0.0117(3) Uani 1 1 d
N8 N -0.2175(2) 0.1413(2) 0.12054(16) 0.0125(3) Uani 1 1 d
H8A H -0.225(5) 0.176(4) 0.048(3) 0.029(7) Uiso 1 1 d
H8B H -0.233(4) 0.022(5) 0.101(3) 0.026(7) Uiso 1 1 d
H8C H -0.321(5) 0.166(5) 0.146(3) 0.032(8) Uiso 1 1 d
N9 N -0.0095(2) 0.4923(2) 0.19447(16) 0.0119(3) Uani 1 1 d
H9A H -0.110(4) 0.486(4) 0.118(3) 0.022(6) Uiso 1 1 d
H9B H 0.092(4) 0.539(4) 0.170(3) 0.018(6) Uiso 1 1 d
H9C H -0.032(5) 0.569(4) 0.260(3) 0.028(7) Uiso 1 1 d
N10 N 0.2761(2) 0.3655(2) 0.39016(16) 0.0135(3) Uani 1 1 d
H10A H 0.373(5) 0.340(4) 0.366(3) 0.028(7) Uiso 1 1 d
H10B H 0.278(5) 0.329(5) 0.460(4) 0.044(10) Uiso 1 1 d
H10C H 0.278(5) 0.477(6) 0.411(4) 0.041(9) Uiso 1 1 d
N11 N 0.0810(2) 0.0183(2) 0.32312(17) 0.0137(3) Uani 1 1 d
H11A H 0.113(4) 0.040(4) 0.412(3) 0.022(7) Uiso 1 1 d
H11B H 0.175(5) -0.027(5) 0.295(3) 0.038(8) Uiso 1 1 d
H11C H -0.025(5) -0.069(5) 0.293(3) 0.036(8) Uiso 1 1 d

loop_
_atom_site_aniso_label
_atom_site_aniso_U_11
_atom_site_aniso_U_22
_atom_site_aniso_U_33
_atom_site_aniso_U_23
_atom_site_aniso_U_13
_atom_site_aniso_U_12
C1 0.0114(7) 0.0101(8) 0.0160(7) 0.0044(6) 0.0050(6) 0.0009(6)
Co 0.00847(15) 0.00698(15) 0.00945(14) 0.00106(8) 0.00379(9) 0.00022(8)
O1 0.0215(6) 0.0183(7) 0.0117(6) 0.0031(5) 0.0066(5) 0.0017(5)
O2 0.0124(6) 0.0186(7) 0.0206(6) 0.0015(5) 0.0078(5) 0.0042(5)
O3 0.0130(6) 0.0227(7) 0.0215(6) 0.0020(5) 0.0082(5) 0.0053(5)
O4 0.0200(6) 0.0181(7) 0.0127(6) 0.0030(5) 0.0074(5) 0.0027(5)
N1 0.0118(6) 0.0120(7) 0.0157(6) 0.0036(5) 0.0035(5) 0.0000(5)
N2 0.0131(7) 0.0162(7) 0.0147(7) 0.0007(5) 0.0048(5) 0.0005(5)
N3 0.0175(7) 0.0184(8) 0.0179(7) 0.0017(6) 0.0067(6) 0.0033(6)
N4 0.0165(7) 0.0200(9) 0.0231(8) 0.0000(6) 0.0087(6) 0.0026(6)
N5 0.0119(7) 0.0184(8) 0.0239(8) 0.0009(6) 0.0068(6) 0.0011(6)
N6 0.0127(7) 0.0089(7) 0.0133(6) 0.0003(5) 0.0055(5) -0.0013(5)
N7 0.0126(6) 0.0091(7) 0.0146(6) 0.0017(5) 0.0065(5) 0.0000(5)
N8 0.0128(7) 0.0121(8) 0.0121(7) -0.0007(5) 0.0045(5) -0.0006(5)
N9 0.0119(7) 0.0102(7) 0.0155(7) 0.0029(5) 0.0067(5) 0.0018(5)
N10 0.0124(7) 0.0158(8) 0.0124(7) 0.0017(5) 0.0043(5) 0.0006(6)
N11 0.0138(7) 0.0115(7) 0.0187(7) 0.0039(5) 0.0080(6) 0.0033(5)

loop_
_atom_type_symbol
_atom_type_description
_atom_type_scat_dispersion_real
_atom_type_scat_dispersion_imag
_atom_type_scat_source
C C 0.0033 0.0016 'International Tables Vol C Tables 4.2.6.8 and 6.1.1.4'
H H 0.0000 0.0000 'International Tables Vol C Tables 4.2.6.8 and 6.1.1.4'
N N 0.0061 0.0033 'International Tables Vol C Tables 4.2.6.8 and 6.1.1.4'
Co Co 0.3494 0.9721 'International Tables Vol C Tables 4.2.6.8 and 6.1.1.4'
O O 0.0106 0.0060 'International Tables Vol C Tables 4.2.6.8 and 6.1.1.4'

loop_
_geom_angle_atom_site_label_1
_geom_angle_atom_site_label_2
_geom_angle_atom_site_label_3
_geom_angle
_geom_angle_site_symmetry_1
N2 C1 N5 112.51(16) .
N2 C1 N1 120.23(15) .
N5 C1 N1 127.13(16) .
N7 Co N6 177.95(6) .
N7 Co N9 89.24(7) .
N6 Co N9 90.04(7) .
N7 Co N8 89.29(7) .
N6 Co N8 88.80(7) .
N9 Co N8 90.63(7) .
N7 Co N11 90.78(7) .
N6 Co N11 90.03(7) .
N9 Co N11 177.01(6) .
N8 Co N11 92.35(8) .
N7 Co N10 90.81(7) .
N6 Co N10 91.10(7) .
N9 Co N10 89.16(8) .
N8 Co N10 179.77(6) .
N11 Co N10 87.86(8) .
N1 N1 C1 113.37(18) 2_667
C1 N2 N3 104.69(15) .
N4 N3 N2 109.05(16) .
N3 N4 N5 109.80(16) .
C1 N5 N4 103.95(15) .
O2 N6 O1 120.21(15) .
O2 N6 Co 119.98(12) .
O1 N6 Co 119.80(12) .
O4 N7 O3 119.88(15) .
O4 N7 Co 119.64(12) .
O3 N7 Co 120.47(12) .
Co N8 H8A 110(2) .
Co N8 H8B 116(2) .
H8A N8 H8B 104(3) .
Co N8 H8C 113(2) .
H8A N8 H8C 108(3) .
H8B N8 H8C 104(3) .
Co N9 H9A 112.7(18) .
Co N9 H9B 111.6(17) .
H9A N9 H9B 104(2) .
Co N9 H9C 110.3(19) .
H9A N9 H9C 108(3) .
H9B N9 H9C 110(3) .
Co N10 H10A 112(2) .
Co N10 H10B 107(3) .
H10A N10 H10B 111(3) .
Co N10 H10C 112(3) .
H10A N10 H10C 112(3) .
H10B N10 H10C 102(3) .
Co N11 H11A 106.8(19) .
Co N11 H11B 111(2) .
H11A N11 H11B 111(3) .
Co N11 H11C 113(2) .
H11A N11 H11C 109(3) .
H11B N11 H11C 107(3) .

loop_
_geom_bond_atom_site_label_1
_geom_bond_atom_site_label_2
_geom_bond_distance
_geom_bond_site_symmetry_2
C1 N2 1.331(2) .
C1 N5 1.336(2) .
C1 N1 1.405(2) .
Co N7 1.9319(15) .
Co N6 1.9359(15) .
Co N9 1.9452(16) .
Co N8 1.9514(17) .
Co N11 1.9531(16) .
Co N10 1.9555(18) .
O1 N6 1.239(2) .
O2 N6 1.238(2) .
O3 N7 1.241(2) .
O4 N7 1.238(2) .
N1 N1 1.251(3) 2_667
N2 N3 1.339(2) .
N3 N4 1.326(2) .
N4 N5 1.342(2) .
N8 H8A 0.80(3) .
N8 H8B 0.86(3) .
N8 H8C 0.87(3) .
N9 H9A 0.89(3) .
N9 H9B 0.88(3) .
N9 H9C 0.88(3) .
N10 H10A 0.82(3) .
N10 H10B 0.79(4) .
N10 H10C 0.82(4) .
N11 H11A 0.86(3) .
N11 H11B 0.87(3) .
N11 H11C 0.90(4) .

loop_
_geom_hbond_atom_site_label_D
_geom_hbond_atom_site_label_H
_geom_hbond_atom_site_label_A
_geom_hbond_distance_DH
_geom_hbond_distance_HA
_geom_hbond_distance_DA
_geom_hbond_angle_DHA
_geom_hbond_site_symmetry_A
N8 H8A O4 0.80(3) 2.39(3) 2.801(2) 113(3) .
N8 H8A N5 0.80(3) 2.65(3) 3.410(3) 159(3) 1_454
N8 H8B O4 0.86(3) 2.33(3) 3.028(2) 138(3) 2
N8 H8B O3 0.86(3) 2.61(3) 3.174(2) 124(2) 2
N8 H8B N2 0.86(3) 2.64(3) 3.276(2) 131(2) 2_556
N8 H8C O2 0.87(3) 2.32(3) 2.849(2) 119(3) .
N8 H8C O3 0.87(3) 2.46(3) 3.300(2) 161(3) 1_455
N9 H9A N1 0.89(3) 2.22(3) 2.984(2) 143(2) 2_566
N9 H9B N5 0.88(3) 2.12(3) 2.973(2) 162(2) 2_666
N9 H9C O1 0.88(3) 2.34(3) 3.142(2) 152(3) 2_566
N9 H9C N2 0.88(3) 2.49(3) 3.117(2) 129(2) 2_566
N10 H10A O3 0.82(3) 2.37(3) 2.874(2) 120(3) .
N10 H10A O2 0.82(3) 2.53(3) 3.310(2) 160(3) 1_655
N10 H10B O1 0.79(4) 2.48(4) 2.909(2) 116(3) .
N10 H10B N3 0.79(4) 2.55(4) 3.289(2) 158(3) .
N10 H10C O2 0.82(4) 2.56(4) 3.104(2) 125(3) 2_566
N11 H11A O1 0.86(3) 2.47(3) 2.945(2) 116(2) .
N11 H11B N4 0.87(3) 2.28(3) 3.095(2) 157(3) 2_656
N11 H11B O3 0.87(3) 2.51(3) 3.019(2) 118(3) .
N11 H11C N2 0.90(4) 2.17(4) 3.057(2) 168(3) 2_556

loop_
_geom_torsion_atom_site_label_1
_geom_torsion_atom_site_label_2
_geom_torsion_atom_site_label_3
_geom_torsion_atom_site_label_4
_geom_torsion
_geom_torsion_site_symmetry_4
N2 C1 N1 N1 170.91(19) 2_667
N5 C1 N1 N1 -13.6(3) 2_667
N5 C1 N2 N3 -0.2(2) .
N1 C1 N2 N3 175.97(15) .
C1 N2 N3 N4 -0.1(2) .
N2 N3 N4 N5 0.3(2) .
N2 C1 N5 N4 0.4(2) .
N1 C1 N5 N4 -175.45(17) .
N3 N4 N5 C1 -0.4(2) .
N7 Co N6 O2 -19.9(16) .
N9 Co N6 O2 49.57(14) .
N8 Co N6 O2 -41.07(14) .
N11 Co N6 O2 -133.42(14) .
N10 Co N6 O2 138.72(14) .
N7 Co N6 O1 161.4(15) .
N9 Co N6 O1 -129.13(14) .
N8 Co N6 O1 140.24(14) .
N11 Co N6 O1 47.89(14) .
N10 Co N6 O1 -39.97(14) .
N6 Co N7 O4 13.2(16) .
N9 Co N7 O4 -56.36(14) .
N8 Co N7 O4 34.28(14) .
N11 Co N7 O4 126.63(14) .
N10 Co N7 O4 -145.51(14) .
N6 Co N7 O3 -166.0(15) .
N9 Co N7 O3 124.51(15) .
N8 Co N7 O3 -144.85(15) .
N11 Co N7 O3 -52.51(15) .
N10 Co N7 O3 35.36(14) .
